data_1553973
loop_
_publ_author_name
'Reddy, Ganapam Manohar'
'Rao, Naidu Sambasiva'
'Maheswaran, H.'

_publ_section_title
;
 Highly meta-selective halogenation of 2-phenylpyridine with a
 ruthenium(i) catalyst
;
_journal_issue 7
_journal_name_full 'Organic Chemistry Frontiers'
_journal_page_first 1118
_journal_paper_doi 10.1039/C7QO01133D
_journal_volume 5
_journal_year 2018
_chemical_formula_moiety 'C12 H10 Br N O'
_chemical_formula_sum 'C12 H10 Br N O'
_chemical_formula_weight 264.12
_space_group_crystal_system monoclinic
_space_group_IT_number 14
_space_group_name_Hall '-P 2ybc'
_space_group_name_H-M_alt 'P 1 21/c 1'
_atom_sites_solution_hydrogens geom
_audit_creation_method SHELXL-2014/7
_audit_update_record
;
2017-11-16 deposited with the CCDC.
2018-01-19 downloaded from the CCDC.
;
_cell_angle_alpha 90
_cell_angle_beta 90.12(2)
_cell_angle_gamma 90
_cell_formula_units_Z 4
_cell_length_a 12.062(3)
_cell_length_b 4.0452(9)
_cell_length_c 21.707(5)
_cell_measurement_reflns_used 2192
_cell_measurement_temperature 294(2)
_cell_measurement_theta_max 20.77
_cell_measurement_theta_min 2.52
_cell_volume 1059.2(4)
_computing_cell_refinement 'SAINT (Bruker, 2001)'
_computing_data_collection 'SMART (Bruker, 2001)'
_computing_data_reduction 'SAINT (Bruker, 2001)'
_computing_molecular_graphics 'SHELXL2014 (Sheldrick, 2015)'
_computing_publication_material 'SHELXL2014 (Sheldrick, 2015)'
_computing_structure_refinement 'SHELXL-2014/7 (Sheldrick, 2015)'
_computing_structure_solution 'SHELXL-2014/7 (Sheldrick, 2015)'
_diffrn_ambient_temperature 294(2)
_diffrn_measured_fraction_theta_full 0.800
_diffrn_measured_fraction_theta_max 0.814
_diffrn_measurement_device_type 'Bruker SMART APEX CCD area-detector'
_diffrn_measurement_method \w
_diffrn_radiation_type MoK\a
_diffrn_radiation_wavelength 0.71073
_diffrn_reflns_av_R_equivalents 0.0713
_diffrn_reflns_av_unetI/netI 0.1054
_diffrn_reflns_Laue_measured_fraction_full 0.800
_diffrn_reflns_Laue_measured_fraction_max 0.814
_diffrn_reflns_limit_h_max 16
_diffrn_reflns_limit_h_min -15
_diffrn_reflns_limit_k_max 5
_diffrn_reflns_limit_k_min -5
_diffrn_reflns_limit_l_max 28
_diffrn_reflns_limit_l_min -27
_diffrn_reflns_number 8904
_diffrn_reflns_point_group_measured_fraction_full 0.800
_diffrn_reflns_point_group_measured_fraction_max 0.814
_diffrn_reflns_theta_full 25.242
_diffrn_reflns_theta_max 28.428
_diffrn_reflns_theta_min 1.688
_exptl_absorpt_coefficient_mu 3.851
_exptl_absorpt_correction_T_max 0.72
_exptl_absorpt_correction_T_min 0.67
_exptl_absorpt_correction_type multi-scan
_exptl_absorpt_process_details 'SADABS; Bruker,2001'
_exptl_crystal_colour colorless
_exptl_crystal_density_diffrn 1.656
_exptl_crystal_description block
_exptl_crystal_F_000 528
_exptl_crystal_size_max 0.170
_exptl_crystal_size_mid 0.140
_exptl_crystal_size_min 0.080
_refine_diff_density_max 0.414
_refine_diff_density_min -0.235
_refine_diff_density_rms 0.063
_refine_ls_extinction_method none
_refine_ls_goodness_of_fit_ref 0.776
_refine_ls_hydrogen_treatment constr
_refine_ls_matrix_type full
_refine_ls_number_parameters 137
_refine_ls_number_reflns 2179
_refine_ls_number_restraints 0
_refine_ls_restrained_S_all 0.776
_refine_ls_R_factor_all 0.1009
_refine_ls_R_factor_gt 0.0419
_refine_ls_shift/su_max 0.001
_refine_ls_shift/su_mean 0.000
_refine_ls_structure_factor_coef Fsqd
_refine_ls_weighting_details 'w=1/[\s^2^(Fo^2^)+(0.0296P)^2^] where P=(Fo^2^+2Fc^2^)/3'
_refine_ls_weighting_scheme calc
_refine_ls_wR_factor_gt 0.0760
_refine_ls_wR_factor_ref 0.0864
_reflns_Friedel_coverage 0.000
_reflns_number_gt 1118
_reflns_number_total 2179
_reflns_threshold_expression 'I > 2\s(I)'
_cod_data_source_file c7qo01133d2.cif
_cod_data_source_block AY61
_cod_original_sg_symbol_H-M 'P 21/c'
_cod_database_code 1553973
_shelx_shelxl_version_number 2014/7
_shelx_space_group_comment
;
The symmetry employed for this shelxl refinement is uniquely defined
by the following loop, which should always be used as a source of
symmetry information in preference to the above space-group names.
They are only intended as comments.
;
_shelx_estimated_absorpt_t_min 0.561
_shelx_estimated_absorpt_t_max 0.748

loop_
_space_group_symop_operation_xyz
'x, y, z'
'-x, y+1/2, -z+1/2'
'-x, -y, -z'
'x, -y-1/2, z-1/2'

loop_
_atom_site_label
_atom_site_type_symbol
_atom_site_fract_x
_atom_site_fract_y
_atom_site_fract_z
_atom_site_U_iso_or_equiv
_atom_site_adp_type
_atom_site_occupancy
_atom_site_site_symmetry_order
_atom_site_calc_flag
_atom_site_refinement_flags_posn
_atom_site_refinement_flags_adp
Br1 Br 0.28785(4) 0.31176(10) 0.44140(2) 0.06124(18) Uani 1 1 d . .
C1 C 0.2249(3) 0.4881(9) 0.36886(16) 0.0435(8) Uani 1 1 d . .
C2 C 0.2811(3) 0.4708(9) 0.31419(16) 0.0450(8) Uani 1 1 d . .
H2 H 0.3498 0.3667 0.3133 0.054 Uiso 1 1 calc R U
C3 C 0.2388(3) 0.6034(8) 0.26030(17) 0.0438(9) Uani 1 1 d . .
C4 C 0.1349(3) 0.7575(8) 0.2642(2) 0.0476(9) Uani 1 1 d . .
H4 H 0.1041 0.8510 0.2290 0.057 Uiso 1 1 calc R U
C5 C 0.0774(3) 0.7739(9) 0.3191(2) 0.0515(10) Uani 1 1 d . .
H5 H 0.0089 0.8792 0.3202 0.062 Uiso 1 1 calc R U
C6 C 0.1199(3) 0.6367(9) 0.37218(18) 0.0452(9) Uani 1 1 d . .
C7 C 0.2971(3) 0.5785(9) 0.20018(17) 0.0468(9) Uani 1 1 d . .
C8 C 0.4021(3) 0.4445(10) 0.19504(19) 0.0569(10) Uani 1 1 d . .
H8 H 0.4386 0.3638 0.2297 0.068 Uiso 1 1 calc R U
C9 C 0.4520(4) 0.4317(11) 0.1380(2) 0.0693(12) Uani 1 1 d . .
H9 H 0.5221 0.3389 0.1336 0.083 Uiso 1 1 calc R U
C10 C 0.3977(4) 0.5560(12) 0.0885(2) 0.0700(12) Uani 1 1 d . .
H10 H 0.4304 0.5533 0.0497 0.084 Uiso 1 1 calc R U
C11 C 0.2949(4) 0.6842(11) 0.0963(2) 0.0696(12) Uani 1 1 d . .
H11 H 0.2578 0.7656 0.0619 0.083 Uiso 1 1 calc R U
C12 C -0.0396(4) 0.7764(10) 0.4307(2) 0.0664(12) Uani 1 1 d . .
H12A H -0.0351 1.0098 0.4230 0.100 Uiso 1 1 calc R U
H12B H -0.0704 0.7393 0.4709 0.100 Uiso 1 1 calc R U
H12C H -0.0863 0.6753 0.4002 0.100 Uiso 1 1 calc R U
N1 N 0.2441(3) 0.6997(8) 0.15102(17) 0.0620(9) Uani 1 1 d . .
O1 O 0.0683(2) 0.6355(6) 0.42775(13) 0.0565(7) Uani 1 1 d . .

loop_
_atom_site_aniso_label
_atom_site_aniso_U_11
_atom_site_aniso_U_22
_atom_site_aniso_U_33
_atom_site_aniso_U_23
_atom_site_aniso_U_13
_atom_site_aniso_U_12
Br1 0.0629(3) 0.0729(3) 0.0479(2) 0.0064(2) -0.00671(19) 0.0134(2)
C1 0.044(2) 0.040(2) 0.046(2) -0.0002(17) -0.0082(17) -0.0032(16)
C2 0.039(2) 0.045(2) 0.051(2) -0.0011(18) -0.0082(17) -0.0024(16)
C3 0.046(2) 0.036(2) 0.049(2) 0.0001(15) -0.0087(18) -0.0064(15)
C4 0.047(2) 0.044(2) 0.052(2) 0.0046(16) -0.0085(19) -0.0002(16)
C5 0.042(2) 0.050(2) 0.062(3) 0.0011(18) -0.007(2) 0.0016(16)
C6 0.040(2) 0.047(2) 0.049(2) -0.0045(17) -0.0019(17) -0.0057(17)
C7 0.046(2) 0.043(2) 0.051(2) 0.0001(16) -0.0047(19) -0.0083(16)
C8 0.052(3) 0.063(3) 0.055(3) 0.002(2) -0.004(2) 0.0038(19)
C9 0.057(3) 0.070(3) 0.081(3) 0.000(3) 0.006(3) 0.002(2)
C10 0.075(4) 0.082(3) 0.052(3) -0.006(2) 0.011(2) -0.009(3)
C11 0.065(3) 0.094(3) 0.050(3) 0.014(2) -0.002(2) -0.002(3)
C12 0.052(3) 0.078(3) 0.069(3) -0.002(2) 0.008(2) 0.004(2)
N1 0.052(2) 0.084(2) 0.049(2) 0.0094(17) -0.0055(18) -0.0001(18)
O1 0.0454(16) 0.0681(18) 0.0561(18) 0.0045(13) 0.0073(13) 0.0056(13)

loop_
_atom_type_symbol
_atom_type_description
_atom_type_scat_dispersion_real
_atom_type_scat_dispersion_imag
_atom_type_scat_source
C C 0.0033 0.0016 'International Tables Vol C Tables 4.2.6.8 and 6.1.1.4'
H H 0.0000 0.0000 'International Tables Vol C Tables 4.2.6.8 and 6.1.1.4'
N N 0.0061 0.0033 'International Tables Vol C Tables 4.2.6.8 and 6.1.1.4'
Br Br -0.2901 2.4595 'International Tables Vol C Tables 4.2.6.8 and 6.1.1.4'
O O 0.0106 0.0060 'International Tables Vol C Tables 4.2.6.8 and 6.1.1.4'

loop_
_geom_angle_atom_site_label_1
_geom_angle_atom_site_label_2
_geom_angle_atom_site_label_3
_geom_angle
C2 C1 C6 121.0(3)
C2 C1 Br1 120.3(3)
C6 C1 Br1 118.7(3)
C1 C2 C3 122.0(3)
C1 C2 H2 119.0
C3 C2 H2 119.0
C2 C3 C4 116.7(3)
C2 C3 C7 122.8(3)
C4 C3 C7 120.5(3)
C5 C4 C3 121.6(4)
C5 C4 H4 119.2
C3 C4 H4 119.2
C6 C5 C4 121.0(4)
C6 C5 H5 119.5
C4 C5 H5 119.5
O1 C6 C5 125.0(3)
O1 C6 C1 117.4(3)
C5 C6 C1 117.6(4)
N1 C7 C8 121.1(4)
N1 C7 C3 116.7(3)
C8 C7 C3 122.2(4)
C9 C8 C7 119.3(4)
C9 C8 H8 120.4
C7 C8 H8 120.4
C10 C9 C8 119.2(4)
C10 C9 H9 120.4
C8 C9 H9 120.4
C11 C10 C9 118.9(4)
C11 C10 H10 120.5
C9 C10 H10 120.5
N1 C11 C10 123.3(4)
N1 C11 H11 118.3
C10 C11 H11 118.3
O1 C12 H12A 109.5
O1 C12 H12B 109.5
H12A C12 H12B 109.5
O1 C12 H12C 109.5
H12A C12 H12C 109.5
H12B C12 H12C 109.5
C7 N1 C11 118.2(4)
C6 O1 C12 117.4(3)

loop_
_geom_bond_atom_site_label_1
_geom_bond_atom_site_label_2
_geom_bond_distance
Br1 C1 1.887(3)
C1 C2 1.369(5)
C1 C6 1.404(5)
C2 C3 1.384(5)
C2 H2 0.9300
C3 C4 1.402(5)
C3 C7 1.487(5)
C4 C5 1.381(6)
C4 H4 0.9300
C5 C6 1.378(5)
C5 H5 0.9300
C6 O1 1.359(5)
C7 N1 1.336(5)
C7 C8 1.382(5)
C8 C9 1.379(6)
C8 H8 0.9300
C9 C10 1.356(6)
C9 H9 0.9300
C10 C11 1.355(6)
C10 H10 0.9300
C11 N1 1.339(6)
C11 H11 0.9300
C12 O1 1.422(5)
C12 H12A 0.9600
C12 H12B 0.9600
C12 H12C 0.9600

loop_
_geom_torsion_atom_site_label_1
_geom_torsion_atom_site_label_2
_geom_torsion_atom_site_label_3
_geom_torsion_atom_site_label_4
_geom_torsion
C6 C1 C2 C3 1.4(5)
Br1 C1 C2 C3 -178.6(3)
C1 C2 C3 C4 0.0(5)
C1 C2 C3 C7 -178.2(3)
C2 C3 C4 C5 -0.5(5)
C7 C3 C4 C5 177.8(3)
C3 C4 C5 C6 -0.4(5)
C4 C5 C6 O1 -178.7(3)
C4 C5 C6 C1 1.7(5)
C2 C1 C6 O1 178.2(3)
Br1 C1 C6 O1 -1.9(4)
C2 C1 C6 C5 -2.2(5)
Br1 C1 C6 C5 177.8(3)
C2 C3 C7 N1 176.1(3)
C4 C3 C7 N1 -2.0(5)
C2 C3 C7 C8 -5.4(5)
C4 C3 C7 C8 176.4(3)
N1 C7 C8 C9 -1.0(6)
C3 C7 C8 C9 -179.4(4)
C7 C8 C9 C10 1.1(7)
C8 C9 C10 C11 -1.1(7)
C9 C10 C11 N1 1.1(7)
C8 C7 N1 C11 0.8(6)
C3 C7 N1 C11 179.3(3)
C10 C11 N1 C7 -0.9(7)
C5 C6 O1 C12 2.4(5)
C1 C6 O1 C12 -178.0(3)
